data_1515023
loop_
_publ_author_name
'Chatelain, Lucile'
'Mougel, Victor'
'P\'ecaut, Jacques'
'Mazzanti, Marinella'

_publ_section_title
;
 Magnetic communication and reactivity of a stable homometallic
 cation--cation trimer of pentavalent uranyl
;
_journal_issue 4
_journal_name_full 'Chemical Science'
_journal_page_first 1075
_journal_paper_doi 10.1039/c2sc00782g
_journal_volume 3
_journal_year 2012
_chemical_formula_sum 'C29 H23 Cl3 N4 O2 U'
_chemical_formula_weight 803.89
_chemical_name_systematic
;
?
;
_space_group_IT_number 2
_symmetry_cell_setting triclinic
_symmetry_space_group_name_Hall '-P 1'
_symmetry_space_group_name_H-M 'P -1'
_atom_sites_solution_hydrogens geom
_atom_sites_solution_primary direct
_atom_sites_solution_secondary difmap
_audit_creation_method SHELXL-97
_cell_angle_alpha 99.775(5)
_cell_angle_beta 90.893(4)
_cell_angle_gamma 95.133(5)
_cell_formula_units_Z 2
_cell_length_a 7.2599(4)
_cell_length_b 12.1368(9)
_cell_length_c 16.1046(8)
_cell_measurement_reflns_used 3572
_cell_measurement_temperature 150(2)
_cell_measurement_theta_max 32.4185
_cell_measurement_theta_min 3.3152
_cell_volume 1392.11(15)
_computing_cell_refinement
;
CrysAlisPro, Agilent Technologies,
Version 1.171.34.49 (release 20-01-2011 CrysAlis171 .NET)
(compiled Jan 20 2011,15:58:25)
;
_computing_data_collection
;
CrysAlisPro, Agilent Technologies,
Version 1.171.34.49 (release 20-01-2011 CrysAlis171 .NET)
(compiled Jan 20 2011,15:58:25)
;
_computing_data_reduction
;
CrysAlisPro, Agilent Technologies,
Version 1.171.34.49 (release 20-01-2011 CrysAlis171 .NET)
(compiled Jan 20 2011,15:58:25)
;
_computing_structure_refinement 'SHELXL-97 (Sheldrick, 1997)'
_computing_structure_solution 'SHELXS-97 (Sheldrick, 1990)'
_diffrn_ambient_temperature 150(2)
_diffrn_detector_area_resol_mean 15.9653
_diffrn_measured_fraction_theta_full 0.998
_diffrn_measured_fraction_theta_max 0.998
_diffrn_measurement_details
;
1 omega 34.00 96.00 1.0000 140.0000
omega____ theta____ kappa____ phi______ frames
- 25.2489 179.0000 0.0000 62

2 omega 3.00 39.00 1.0000 140.0000
omega____ theta____ kappa____ phi______ frames
- 25.2489 77.0000 90.0000 36

3 omega -76.00 15.00 1.0000 140.0000
omega____ theta____ kappa____ phi______ frames
- -27.1239 111.0000 157.0000 91

4 omega -70.00 -12.00 1.0000 140.0000
omega____ theta____ kappa____ phi______ frames
- -27.1239 111.0000 -63.0000 58

5 omega -53.00 44.00 1.0000 140.0000
omega____ theta____ kappa____ phi______ frames
- -27.1239 37.0000 150.0000 97

6 omega -93.00 -1.00 1.0000 140.0000
omega____ theta____ kappa____ phi______ frames
- -27.1239 -37.0000 -30.0000 92

;
_diffrn_measurement_device_type 'Xcalibur, Sapphire3'
_diffrn_measurement_method '\w scans'
_diffrn_radiation_monochromator graphite
_diffrn_radiation_source 'fine-focus sealed tube'
_diffrn_radiation_type MoK\a
_diffrn_radiation_wavelength 0.71073
_diffrn_reflns_av_R_equivalents 0.0575
_diffrn_reflns_av_sigmaI/netI 0.0945
_diffrn_reflns_limit_h_max 8
_diffrn_reflns_limit_h_min -9
_diffrn_reflns_limit_k_max 16
_diffrn_reflns_limit_k_min -16
_diffrn_reflns_limit_l_max 21
_diffrn_reflns_limit_l_min -21
_diffrn_reflns_number 12801
_diffrn_reflns_theta_full 28.28
_diffrn_reflns_theta_max 28.28
_diffrn_reflns_theta_min 3.32
_exptl_absorpt_coefficient_mu 6.153
_exptl_absorpt_correction_T_max 0.8369
_exptl_absorpt_correction_T_min 0.3755
_exptl_absorpt_correction_type multi-scan
_exptl_absorpt_process_details
;
CrysAlisPro, Agilent Technologies,
Version 1.171.34.49 (release 20-01-2011 CrysAlis171 .NET)
(compiled Jan 20 2011,15:58:25)
Empirical absorption correction using spherical harmonics,
implemented in SCALE3 ABSPACK scaling algorithm.
;
_exptl_crystal_colour 'dark brown'
_exptl_crystal_density_diffrn 1.918
_exptl_crystal_density_method 'not measured'
_exptl_crystal_description needle
_exptl_crystal_F_000 768
_exptl_crystal_size_max 0.20
_exptl_crystal_size_mid 0.05
_exptl_crystal_size_min 0.03
_refine_diff_density_max 13.239
_refine_diff_density_min -2.787
_refine_diff_density_rms 0.392
_refine_ls_extinction_method none
_refine_ls_goodness_of_fit_ref 1.070
_refine_ls_hydrogen_treatment constr
_refine_ls_matrix_type full
_refine_ls_number_parameters 354
_refine_ls_number_reflns 6907
_refine_ls_number_restraints 0
_refine_ls_restrained_S_all 1.070
_refine_ls_R_factor_all 0.0957
_refine_ls_R_factor_gt 0.0759
_refine_ls_shift/su_max 0.000
_refine_ls_shift/su_mean 0.000
_refine_ls_structure_factor_coef Fsqd
_refine_ls_weighting_details 'calc w=1/[\s^2^(Fo^2^)+(0.1240P)^2^+0.0000P] where P=(Fo^2^+2Fc^2^)/3'
_refine_ls_weighting_scheme calc
_refine_ls_wR_factor_gt 0.1862
_refine_ls_wR_factor_ref 0.2005
_reflns_number_gt 5629
_reflns_number_total 6907
_reflns_threshold_expression >2sigma(I)
_cod_data_source_file c2sc00782g.txt
_cod_data_source_block 2
_cod_original_cell_volume 1392.11(14)
_cod_database_code 1515023

loop_
_symmetry_equiv_pos_as_xyz
'x, y, z'
'-x, -y, -z'

loop_
_atom_site_label
_atom_site_type_symbol
_atom_site_fract_x
_atom_site_fract_y
_atom_site_fract_z
_atom_site_U_iso_or_equiv
_atom_site_adp_type
_atom_site_occupancy
_atom_site_symmetry_multiplicity
_atom_site_calc_flag
_atom_site_refinement_flags
C61 C 0.118(4) 0.454(2) 0.838(2) 0.152(16) Uani 1 1 d .
H61A H 0.0559 0.4816 0.7919 0.182 Uiso 1 1 calc R
H61B H 0.0413 0.3872 0.8508 0.182 Uiso 1 1 calc R
Cl61 Cl 0.3401(12) 0.4153(7) 0.8072(4) 0.114(2) Uani 1 1 d .
U1 U 0.67091(5) 0.99686(3) 0.74618(2) 0.02206(15) Uani 1 1 d .
O1U O 0.9091(12) 0.9712(7) 0.7485(5) 0.0284(17) Uani 1 1 d .
O2U O 0.4352(12) 1.0194(8) 0.7459(5) 0.040(2) Uani 1 1 d .
Cl1 Cl 0.7677(7) 1.2194(3) 0.7777(2) 0.0589(11) Uani 1 1 d .
N1 N 0.7078(13) 1.0279(9) 0.9105(6) 0.030(2) Uani 1 1 d .
N2 N 0.5743(14) 0.8329(8) 0.8125(6) 0.029(2) Uani 1 1 d .
N3 N 0.6018(13) 0.8325(7) 0.6317(6) 0.0255(18) Uani 1 1 d .
N4 N 0.7183(13) 1.0368(8) 0.5927(6) 0.0278(19) Uani 1 1 d .
C1 C 0.7661(17) 1.1237(12) 0.9587(8) 0.041(3) Uani 1 1 d .
H1 H 0.7710 1.1899 0.9344 0.049 Uiso 1 1 calc R
C2 C 0.8215(18) 1.1344(14) 1.0436(7) 0.045(3) Uani 1 1 d .
H2 H 0.8652 1.2056 1.0752 0.053 Uiso 1 1 calc R
C3 C 0.8114(17) 1.0401(15) 1.0803(9) 0.050(4) Uani 1 1 d .
H3 H 0.8453 1.0453 1.1382 0.060 Uiso 1 1 calc R
C4 C 0.7497(17) 0.9343(13) 1.0306(8) 0.041(3) Uani 1 1 d .
C5 C 0.739(2) 0.8342(14) 1.0640(9) 0.053(4) Uani 1 1 d .
H5 H 0.7676 0.8359 1.1219 0.063 Uiso 1 1 calc R
C6 C 0.686(2) 0.7341(13) 1.0123(9) 0.055(4) Uani 1 1 d .
H6 H 0.6859 0.6659 1.0339 0.066 Uiso 1 1 calc R
C7 C 0.633(2) 0.7313(13) 0.9276(9) 0.046(3) Uani 1 1 d .
H7 H 0.5926 0.6618 0.8927 0.055 Uiso 1 1 calc R
C8 C 0.6386(18) 0.8299(11) 0.8955(8) 0.036(3) Uani 1 1 d .
C9 C 0.7020(17) 0.9320(10) 0.9468(7) 0.032(2) Uani 1 1 d .
C10 C 0.4304(16) 0.7599(9) 0.7843(8) 0.029(2) Uani 1 1 d .
H10 H 0.3664 0.7244 0.8250 0.035 Uiso 1 1 calc R
C11 C 0.3632(15) 0.7298(9) 0.7005(7) 0.029(2) Uani 1 1 d .
C12 C 0.4610(16) 0.7577(8) 0.6320(7) 0.027(2) Uani 1 1 d .
H12 H 0.4195 0.7169 0.5784 0.032 Uiso 1 1 calc R
C13 C 0.6806(14) 0.8368(9) 0.5523(7) 0.026(2) Uani 1 1 d .
C14 C 0.6995(16) 0.7422(9) 0.4928(7) 0.029(2) Uani 1 1 d .
H14 H 0.6763 0.6699 0.5077 0.035 Uiso 1 1 calc R
C15 C 0.7524(16) 0.7517(11) 0.4105(8) 0.036(3) Uani 1 1 d .
H15 H 0.7621 0.6855 0.3704 0.044 Uiso 1 1 calc R
C16 C 0.7904(16) 0.8544(10) 0.3871(7) 0.030(2) Uani 1 1 d .
H16 H 0.8242 0.8599 0.3310 0.036 Uiso 1 1 calc R
C17 C 0.7783(14) 0.9526(9) 0.4479(7) 0.027(2) Uani 1 1 d .
C18 C 0.8225(16) 1.0607(10) 0.4305(8) 0.032(2) Uani 1 1 d .
H18 H 0.8573 1.0702 0.3753 0.039 Uiso 1 1 calc R
C19 C 0.8161(16) 1.1523(11) 0.4917(8) 0.033(2) Uani 1 1 d .
H19 H 0.8474 1.2257 0.4800 0.040 Uiso 1 1 calc R
C20 C 0.7626(16) 1.1365(9) 0.5722(8) 0.032(2) Uani 1 1 d .
H20 H 0.7578 1.2010 0.6144 0.038 Uiso 1 1 calc R
C21 C 0.7282(14) 0.9445(9) 0.5310(7) 0.027(2) Uani 1 1 d .
C22 C 0.1827(15) 0.6576(10) 0.6830(7) 0.029(2) Uani 1 1 d .
C23 C 0.0242(16) 0.6886(10) 0.7251(8) 0.035(3) Uani 1 1 d .
H23 H 0.0314 0.7554 0.7660 0.042 Uiso 1 1 calc R
C24 C -0.1425(18) 0.6246(11) 0.7087(9) 0.039(3) Uani 1 1 d .
H24 H -0.2483 0.6484 0.7381 0.047 Uiso 1 1 calc R
C25 C -0.1595(18) 0.5279(11) 0.6513(9) 0.040(3) Uani 1 1 d .
C26 C -0.0075(18) 0.4972(11) 0.6046(10) 0.044(3) Uani 1 1 d .
H26 H -0.0187 0.4333 0.5611 0.053 Uiso 1 1 calc R
C27 C 0.1631(17) 0.5617(10) 0.6226(9) 0.037(3) Uani 1 1 d .
H27 H 0.2683 0.5386 0.5924 0.045 Uiso 1 1 calc R
C28 C -0.3442(19) 0.4554(13) 0.6328(12) 0.056(4) Uani 1 1 d .
H28A H -0.3390 0.3862 0.6561 0.083 Uiso 1 1 calc R
H28B H -0.3676 0.4366 0.5717 0.083 Uiso 1 1 calc R
H28C H -0.4442 0.4971 0.6588 0.083 Uiso 1 1 calc R
Cl62 Cl 0.1394(18) 0.5542(7) 0.9245(7) 0.170(5) Uani 1 1 d .

loop_
_atom_site_aniso_label
_atom_site_aniso_U_11
_atom_site_aniso_U_22
_atom_site_aniso_U_33
_atom_site_aniso_U_23
_atom_site_aniso_U_13
_atom_site_aniso_U_12
C61 0.11(2) 0.076(15) 0.28(4) 0.10(2) -0.09(3) -0.022(15)
Cl61 0.140(6) 0.149(6) 0.059(3) 0.036(4) 0.012(4) 0.022(5)
U1 0.0184(2) 0.0271(2) 0.0200(2) 0.00239(13) -0.00207(13) 0.00221(13)
O1U 0.038(4) 0.038(4) 0.016(4) 0.015(3) 0.010(3) 0.013(3)
O2U 0.027(4) 0.060(6) 0.031(5) 0.004(4) -0.005(3) 0.011(4)
Cl1 0.096(3) 0.0364(16) 0.0387(19) 0.0009(14) -0.0004(19) -0.0130(18)
N1 0.020(4) 0.048(6) 0.019(4) 0.003(4) 0.001(4) -0.002(4)
N2 0.034(5) 0.029(5) 0.020(4) -0.003(3) -0.001(4) 0.006(4)
N3 0.026(5) 0.029(4) 0.024(4) 0.008(3) -0.001(4) 0.003(4)
N4 0.023(5) 0.034(5) 0.028(5) 0.009(4) -0.001(4) 0.005(4)
C1 0.026(6) 0.057(8) 0.034(7) -0.005(6) 0.005(5) 0.001(5)
C2 0.036(7) 0.078(10) 0.013(5) -0.010(6) 0.002(5) 0.000(6)
C3 0.019(6) 0.103(12) 0.026(6) 0.007(7) 0.005(5) 0.007(7)
C4 0.022(6) 0.070(9) 0.032(7) 0.008(6) 0.008(5) 0.007(6)
C5 0.053(9) 0.082(11) 0.025(7) 0.011(7) 0.000(6) 0.012(8)
C6 0.076(11) 0.064(9) 0.037(8) 0.027(7) -0.005(7) 0.031(8)
C7 0.048(8) 0.059(8) 0.033(7) 0.010(6) -0.004(6) 0.014(7)
C8 0.034(6) 0.050(7) 0.029(6) 0.010(5) 0.006(5) 0.019(5)
C9 0.030(6) 0.042(6) 0.023(6) 0.000(5) 0.004(5) 0.006(5)
C10 0.029(6) 0.027(5) 0.034(6) 0.009(4) 0.005(5) 0.005(4)
C11 0.021(5) 0.031(5) 0.033(6) 0.003(4) -0.001(4) 0.004(4)
C12 0.032(6) 0.020(5) 0.029(6) 0.003(4) -0.004(4) 0.005(4)
C13 0.015(5) 0.031(5) 0.029(6) 0.000(4) -0.008(4) 0.002(4)
C14 0.029(6) 0.031(5) 0.026(6) 0.000(4) -0.004(4) 0.004(4)
C15 0.027(6) 0.040(6) 0.037(7) -0.010(5) 0.002(5) 0.001(5)
C16 0.026(5) 0.042(6) 0.021(5) 0.002(4) -0.005(4) 0.004(5)
C17 0.017(5) 0.032(5) 0.033(6) 0.005(4) -0.011(4) 0.005(4)
C18 0.025(5) 0.041(6) 0.035(6) 0.014(5) -0.004(5) 0.009(5)
C19 0.025(6) 0.044(6) 0.032(6) 0.013(5) -0.004(5) 0.006(5)
C20 0.024(5) 0.027(5) 0.043(7) 0.004(5) -0.010(5) -0.001(4)
C21 0.016(5) 0.039(6) 0.029(6) 0.012(5) -0.009(4) 0.008(4)
C22 0.022(5) 0.041(6) 0.023(5) -0.001(4) 0.000(4) 0.007(4)
C23 0.026(6) 0.037(6) 0.043(7) 0.006(5) 0.000(5) 0.007(5)
C24 0.028(6) 0.039(6) 0.051(8) 0.007(6) -0.001(6) 0.006(5)
C25 0.032(6) 0.036(6) 0.055(8) 0.008(6) -0.002(6) 0.012(5)
C26 0.033(7) 0.031(6) 0.066(10) 0.002(6) -0.010(6) 0.001(5)
C27 0.024(6) 0.031(6) 0.054(8) 0.000(5) 0.001(5) 0.004(5)
C28 0.026(7) 0.050(8) 0.086(12) 0.002(8) 0.004(7) -0.003(6)
Cl62 0.242(12) 0.120(6) 0.168(9) 0.057(6) 0.107(9) 0.049(7)

loop_
_atom_type_symbol
_atom_type_description
_atom_type_scat_dispersion_real
_atom_type_scat_dispersion_imag
_atom_type_scat_source
C C 0.0033 0.0016 'International Tables Vol C Tables 4.2.6.8 and 6.1.1.4'
H H 0.0000 0.0000 'International Tables Vol C Tables 4.2.6.8 and 6.1.1.4'
N N 0.0061 0.0033 'International Tables Vol C Tables 4.2.6.8 and 6.1.1.4'
O O 0.0106 0.0060 'International Tables Vol C Tables 4.2.6.8 and 6.1.1.4'
Cl Cl 0.1484 0.1585 'International Tables Vol C Tables 4.2.6.8 and 6.1.1.4'
U U -9.6767 9.6646 'International Tables Vol C Tables 4.2.6.8 and 6.1.1.4'

loop_
_exptl_crystal_face_index_h
_exptl_crystal_face_index_k
_exptl_crystal_face_index_l
_exptl_crystal_face_perp_dist
_exptl_oxdiff_crystal_face_indexfrac_h
_exptl_oxdiff_crystal_face_indexfrac_k
_exptl_oxdiff_crystal_face_indexfrac_l
_exptl_oxdiff_crystal_face_x
_exptl_oxdiff_crystal_face_y
_exptl_oxdiff_crystal_face_z
0 1 0 0.0148 0.0002 1.0003 0.0011 -0.0015 0.0014 0.0596
0 -1 0 0.0148 -0.0002 -1.0003 -0.0011 0.0015 -0.0014 -0.0596
0 0 -1 0.0232 0.0000 0.0004 -1.0010 -0.0154 0.0410 -0.0090
1 0 0 0.0968 1.0004 -0.0003 -0.0011 0.0917 0.0336 0.0106
-1 0 0 0.0968 -1.0004 0.0003 0.0011 -0.0917 -0.0336 -0.0106
0 0 1 0.0232 -0.0000 -0.0004 1.0010 0.0154 -0.0410 0.0090

loop_
_geom_angle_atom_site_label_1
_geom_angle_atom_site_label_2
_geom_angle_atom_site_label_3
_geom_angle
Cl62 C61 Cl61 109.7(16)
O2U U1 O1U 178.4(4)
O2U U1 N2 85.5(4)
O1U U1 N2 92.9(3)
O2U U1 N3 89.2(4)
O1U U1 N3 90.7(3)
N2 U1 N3 72.3(3)
O2U U1 N1 94.6(4)
O1U U1 N1 84.3(3)
N2 U1 N1 64.2(3)
N3 U1 N1 135.8(3)
O2U U1 N4 94.1(4)
O1U U1 N4 87.3(3)
N2 U1 N4 136.8(3)
N3 U1 N4 64.5(3)
N1 U1 N4 158.0(3)
O2U U1 Cl1 90.9(3)
O1U U1 Cl1 90.1(3)
N2 U1 Cl1 143.8(2)
N3 U1 Cl1 143.7(2)
N1 U1 Cl1 80.3(2)
N4 U1 Cl1 79.4(2)
C1 N1 C9 117.2(11)
C1 N1 U1 125.0(9)
C9 N1 U1 116.4(7)
C10 N2 C8 115.3(11)
C10 N2 U1 123.1(8)
C8 N2 U1 119.4(8)
C12 N3 C13 115.8(9)
C12 N3 U1 123.3(7)
C13 N3 U1 118.2(6)
C20 N4 C21 117.3(10)
C20 N4 U1 125.6(8)
C21 N4 U1 116.2(7)
N1 C1 C2 124.3(15)
C3 C2 C1 118.7(13)
C2 C3 C4 119.2(13)
C9 C4 C5 120.1(13)
C9 C4 C3 117.8(14)
C5 C4 C3 122.1(13)
C6 C5 C4 119.6(13)
C5 C6 C7 120.6(14)
C8 C7 C6 119.7(14)
C7 C8 C9 119.9(12)
C7 C8 N2 122.1(12)
C9 C8 N2 118.0(11)
C4 C9 N1 122.8(11)
C4 C9 C8 120.0(13)
N1 C9 C8 117.2(11)
N2 C10 C11 126.8(11)
C12 C11 C10 123.2(11)
C12 C11 C22 118.1(10)
C10 C11 C22 118.6(11)
N3 C12 C11 128.7(10)
C14 C13 N3 123.2(10)
C14 C13 C21 119.0(11)
N3 C13 C21 117.6(9)
C13 C14 C15 120.9(11)
C16 C15 C14 121.3(10)
C15 C16 C17 118.8(11)
C18 C17 C21 116.7(10)
C18 C17 C16 122.6(11)
C21 C17 C16 120.6(11)
C19 C18 C17 120.6(12)
C18 C19 C20 118.7(11)
N4 C20 C19 123.7(11)
N4 C21 C17 122.9(10)
N4 C21 C13 117.8(10)
C17 C21 C13 119.2(10)
C27 C22 C23 116.9(11)
C27 C22 C11 122.4(10)
C23 C22 C11 120.7(10)
C24 C23 C22 121.3(12)
C25 C24 C23 121.6(12)
C24 C25 C26 119.0(13)
C24 C25 C28 122.0(12)
C26 C25 C28 118.9(12)
C25 C26 C27 119.2(12)
C22 C27 C26 122.0(12)

loop_
_geom_bond_atom_site_label_1
_geom_bond_atom_site_label_2
_geom_bond_distance
C61 Cl62 1.68(4)
C61 Cl61 1.77(3)
U1 O2U 1.757(9)
U1 O1U 1.785(8)
U1 N2 2.467(10)
U1 N3 2.485(9)
U1 N1 2.614(9)
U1 N4 2.620(10)
U1 Cl1 2.689(3)
N1 C1 1.315(16)
N1 C9 1.387(16)
N2 C10 1.328(14)
N2 C8 1.417(15)
N3 C12 1.305(14)
N3 C13 1.416(14)
N4 C20 1.321(15)
N4 C21 1.373(14)
C1 C2 1.401(18)
C2 C3 1.37(2)
C3 C4 1.42(2)
C4 C9 1.383(18)
C4 C5 1.41(2)
C5 C6 1.37(2)
C6 C7 1.406(19)
C7 C8 1.379(19)
C8 C9 1.403(17)
C10 C11 1.404(16)
C11 C12 1.395(16)
C11 C22 1.505(15)
C13 C14 1.383(14)
C13 C21 1.422(16)
C14 C15 1.405(17)
C15 C16 1.370(18)
C16 C17 1.419(15)
C17 C18 1.399(16)
C17 C21 1.409(16)
C18 C19 1.360(17)
C19 C20 1.398(18)
C22 C27 1.379(16)
C22 C23 1.393(16)
C23 C24 1.375(17)
C24 C25 1.359(18)
C25 C26 1.388(19)
C25 C28 1.533(19)
C26 C27 1.403(17)
